data_7127357
loop_
_publ_author_name
'Horsley Downie, Thomas M.'
'Hall, Jonathan W.'
'Collier Finn, Thomas P.'
'Liptrot, David J.'
'Lowe, John P.'
'Mahon, Mary F.'
'McMullin, Claire L.'
'Whittlesey, Michael K.'

_publ_section_title
;
 The first ring-expanded NHC-copper(i) phosphides as catalysts in the
 highly selective hydrophosphination of isocyanates.
;
_journal_issue 87
_journal_name_full 'Chemical communications (Cambridge, England)'
_journal_page_first 13359
_journal_page_last 13362
_journal_paper_doi 10.1039/d0cc05694d
_journal_volume 56
_journal_year 2020
_chemical_formula_moiety 'C44 H57 Cu N3 O P'
_chemical_formula_sum 'C44 H57 Cu N3 O P'
_chemical_formula_weight 738.43
_space_group_crystal_system monoclinic
_space_group_IT_number 14
_space_group_name_Hall '-P 2yn'
_space_group_name_H-M_alt 'P 1 21/n 1'
_atom_sites_solution_hydrogens geom
_atom_sites_solution_primary dual
_audit_creation_date 2020-02-13
_audit_creation_method
;
Olex2 1.2
(compiled 2018.05.29 svn.r3508 for OlexSys, GUI svn.r5506)
;
_audit_update_record
;
2020-07-06 deposited with the CCDC.	2020-09-30 downloaded from the CCDC.
;
_cell_angle_alpha 90
_cell_angle_beta 106.2330(10)
_cell_angle_gamma 90
_cell_formula_units_Z 4
_cell_length_a 12.54860(10)
_cell_length_b 18.95330(10)
_cell_length_c 17.66000(10)
_cell_measurement_reflns_used 21114
_cell_measurement_temperature 150.00(10)
_cell_measurement_theta_max 73.2360
_cell_measurement_theta_min 3.6440
_cell_volume 4032.76(5)
_computing_cell_refinement 'CrysAlisPro 1.171.39.46 (Rigaku OD, 2018)'
_computing_data_collection 'CrysAlisPro 1.171.39.46 (Rigaku OD, 2018)'
_computing_data_reduction 'CrysAlisPro 1.171.39.46 (Rigaku OD, 2018)'
_computing_molecular_graphics 'Olex2 (Dolomanov et al., 2009)'
_computing_publication_material 'Olex2 (Dolomanov et al., 2009)'
_computing_structure_refinement 'ShelXL (Sheldrick, 2015)'
_computing_structure_solution 'ShelXT (Sheldrick, 2015)'
_diffrn_ambient_environment N~2~
_diffrn_ambient_temperature 150.00(10)
_diffrn_detector 'CCD plate'
_diffrn_detector_area_resol_mean 8.1150
_diffrn_detector_type EosS2
_diffrn_measured_fraction_theta_full 1.000
_diffrn_measured_fraction_theta_max 0.993
_diffrn_measurement_device 'four-circle diffractometer'
_diffrn_measurement_device_type 'SuperNova, Dual, Cu at home/near, EosS2'
_diffrn_measurement_method '\w scans'
_diffrn_radiation_monochromator mirror
_diffrn_radiation_probe x-ray
_diffrn_radiation_type CuK\a
_diffrn_radiation_wavelength 1.54184
_diffrn_reflns_av_R_equivalents 0.0312
_diffrn_reflns_av_unetI/netI 0.0246
_diffrn_reflns_Laue_measured_fraction_full 1.000
_diffrn_reflns_Laue_measured_fraction_max 0.993
_diffrn_reflns_limit_h_max 15
_diffrn_reflns_limit_h_min -15
_diffrn_reflns_limit_k_max 17
_diffrn_reflns_limit_k_min -23
_diffrn_reflns_limit_l_max 21
_diffrn_reflns_limit_l_min -20
_diffrn_reflns_number 32573
_diffrn_reflns_point_group_measured_fraction_full 1.000
_diffrn_reflns_point_group_measured_fraction_max 0.993
_diffrn_reflns_theta_full 67.684
_diffrn_reflns_theta_max 73.380
_diffrn_reflns_theta_min 3.497
_diffrn_source 'micro-focus sealed X-ray tube'
_diffrn_source_type 'SuperNova (Cu) X-ray Source'
_exptl_absorpt_coefficient_mu 1.405
_exptl_absorpt_correction_T_max 1.00000
_exptl_absorpt_correction_T_min 0.77136
_exptl_absorpt_correction_type multi-scan
_exptl_absorpt_process_details
;
CrysAlisPro 1.171.39.46 (Rigaku Oxford Diffraction, 2018)
Empirical absorption correction using spherical harmonics,
 implemented in SCALE3 ABSPACK scaling algorithm.
;
_exptl_crystal_colour yellow
_exptl_crystal_colour_primary yellow
_exptl_crystal_density_diffrn 1.216
_exptl_crystal_description needle
_exptl_crystal_F_000 1576
_exptl_crystal_size_max 0.476
_exptl_crystal_size_mid 0.147
_exptl_crystal_size_min 0.112
_refine_diff_density_max 0.336
_refine_diff_density_min -0.413
_refine_diff_density_rms 0.046
_refine_ls_extinction_method none
_refine_ls_goodness_of_fit_ref 1.027
_refine_ls_hydrogen_treatment constr
_refine_ls_matrix_type full
_refine_ls_number_parameters 461
_refine_ls_number_reflns 8055
_refine_ls_number_restraints 0
_refine_ls_restrained_S_all 1.027
_refine_ls_R_factor_all 0.0344
_refine_ls_R_factor_gt 0.0325
_refine_ls_shift/su_max 0.001
_refine_ls_shift/su_mean 0.000
_refine_ls_structure_factor_coef Fsqd
_refine_ls_weighting_details 'w=1/[\s^2^(Fo^2^)+(0.0432P)^2^+1.8688P] where P=(Fo^2^+2Fc^2^)/3'
_refine_ls_weighting_scheme calc
_refine_ls_wR_factor_gt 0.0859
_refine_ls_wR_factor_ref 0.0876
_reflns_Friedel_coverage 0.000
_reflns_number_gt 7547
_reflns_number_total 8055
_reflns_threshold_expression 'I > 2\s(I)'
_cod_data_source_file d0cc05694d2.cif
_cod_data_source_block s20djl02
_cod_depositor_comments 'Adding full bibliography for 7127351--7127357.cif.'
_cod_database_code 7127357
_shelxl_version_number 2014-3
_shelx_space_group_comment
;
The symmetry employed for this shelxl refinement is uniquely defined
by the following loop, which should always be used as a source of
symmetry information in preference to the above space-group names.
They are only intended as comments.
;
_olex2_refinement_description
;
1. Fixed Uiso
 At 1.2 times of:
  All C(H) groups, All C(H,H) groups
 At 1.5 times of:
  All C(H,H,H) groups
2.a Ternary CH refined with riding coordinates:
 C11(H11), C14(H14), C23(H23), C26(H26), C29(H29)
2.b Secondary CH2 refined with riding coordinates:
 C2(H2A,H2B), C3(H3A,H3B), C4(H4A,H4B)
2.c Aromatic/amide H refined with riding coordinates:
 C7(H7), C8(H8), C9(H9), C19(H19), C20(H20), C21(H21), C34(H34), C35(H35),
 C36(H36), C37(H37), C38(H38), C40(H40), C41(H41), C42(H42), C43(H43), C44(H44)
2.d Idealised Me refined as rotating group:
 C12(H12A,H12B,H12C), C13(H13A,H13B,H13C), C15(H15A,H15B,H15C), C16(H16A,H16B,
 H16C), C24(H24A,H24B,H24C), C25(H25A,H25B,H25C), C27(H27A,H27B,H27C), C28(H28A,
 H28B,H28C), C30(H30A,H30B,H30C), C31(H31A,H31B,H31C)
;

loop_
_space_group_symop_operation_xyz
'x, y, z'
'-x+1/2, y+1/2, -z+1/2'
'-x, -y, -z'
'x-1/2, -y-1/2, z-1/2'

loop_
_atom_site_label
_atom_site_type_symbol
_atom_site_fract_x
_atom_site_fract_y
_atom_site_fract_z
_atom_site_U_iso_or_equiv
_atom_site_adp_type
_atom_site_occupancy
_atom_site_site_symmetry_order
_atom_site_calc_flag
_atom_site_refinement_flags_posn
_atom_site_refinement_flags_adp
_atom_site_refinement_flags_occupancy
_atom_site_disorder_assembly
_atom_site_disorder_group
Cu1 Cu 0.27872(2) 0.72582(2) 0.60899(2) 0.01821(7) Uani 1 1 d . . . . .
P1 P 0.44110(3) 0.84177(2) 0.62001(2) 0.02116(8) Uani 1 1 d . . . . .
O1 O 0.45978(10) 0.85470(7) 0.77798(6) 0.0337(3) Uani 1 1 d . . . . .
N1 N 0.14053(9) 0.62041(6) 0.51671(6) 0.0193(2) Uani 1 1 d . . . . .
N2 N 0.25080(9) 0.67273(6) 0.45019(6) 0.0182(2) Uani 1 1 d . . . . .
N3 N 0.33053(10) 0.77528(6) 0.70630(7) 0.0217(2) Uani 1 1 d . . . . .
C1 C 0.21873(10) 0.66890(7) 0.51635(7) 0.0170(2) Uani 1 1 d . . . . .
C2 C 0.09237(12) 0.57048(8) 0.45219(8) 0.0260(3) Uani 1 1 d . . . . .
H2A H 0.0251 0.5903 0.4174 0.031 Uiso 1 1 calc R . . . .
H2B H 0.0733 0.5268 0.4738 0.031 Uiso 1 1 calc R . . . .
C3 C 0.17486(13) 0.55587(8) 0.40616(8) 0.0251(3) Uani 1 1 d . . . . .
H3A H 0.1408 0.5272 0.3602 0.030 Uiso 1 1 calc R . . . .
H3B H 0.2384 0.5305 0.4388 0.030 Uiso 1 1 calc R . . . .
C4 C 0.21128(12) 0.62592(8) 0.38095(8) 0.0237(3) Uani 1 1 d . . . . .
H4A H 0.2704 0.6185 0.3563 0.028 Uiso 1 1 calc R . . . .
H4B H 0.1495 0.6480 0.3426 0.028 Uiso 1 1 calc R . . . .
C5 C 0.09934(11) 0.61395(7) 0.58497(8) 0.0201(3) Uani 1 1 d . . . . .
C6 C 0.00637(12) 0.65381(8) 0.58769(9) 0.0249(3) Uani 1 1 d . . . . .
C7 C -0.03411(13) 0.64429(8) 0.65320(9) 0.0293(3) Uani 1 1 d . . . . .
H7 H -0.0952 0.6703 0.6572 0.035 Uiso 1 1 calc R . . . .
C8 C 0.01506(14) 0.59704(8) 0.71193(9) 0.0312(3) Uani 1 1 d . . . . .
H8 H -0.0124 0.5921 0.7554 0.037 Uiso 1 1 calc R . . . .
C9 C 0.10479(14) 0.55693(8) 0.70691(9) 0.0300(3) Uani 1 1 d . . . . .
H9 H 0.1362 0.5247 0.7466 0.036 Uiso 1 1 calc R . . . .
C10 C 0.14882(12) 0.56431(8) 0.64276(8) 0.0245(3) Uani 1 1 d . . . . .
C11 C -0.04779(13) 0.70620(9) 0.52296(9) 0.0314(3) Uani 1 1 d . . . . .
H11 H -0.0291 0.6918 0.4749 0.038 Uiso 1 1 calc R . . . .
C12 C -0.00376(16) 0.78112(10) 0.54321(12) 0.0436(4) Uani 1 1 d . . . . .
H12A H -0.0231 0.7973 0.5892 0.065 Uiso 1 1 calc GR . . . .
H12B H -0.0360 0.8119 0.4997 0.065 Uiso 1 1 calc GR . . . .
H12C H 0.0755 0.7812 0.5535 0.065 Uiso 1 1 calc GR . . . .
C13 C -0.17392(15) 0.70614(13) 0.50475(11) 0.0485(5) Uani 1 1 d . . . . .
H13A H -0.2010 0.6586 0.4953 0.073 Uiso 1 1 calc GR . . . .
H13B H -0.2052 0.7343 0.4587 0.073 Uiso 1 1 calc GR . . . .
H13C H -0.1950 0.7254 0.5487 0.073 Uiso 1 1 calc GR . . . .
C14 C 0.24694(13) 0.51932(8) 0.63656(9) 0.0288(3) Uani 1 1 d . . . . .
H14 H 0.2543 0.5250 0.5831 0.035 Uiso 1 1 calc R . . . .
C15 C 0.35614(17) 0.54177(14) 0.69414(15) 0.0631(7) Uani 1 1 d . . . . .
H15A H 0.3711 0.5901 0.6845 0.095 Uiso 1 1 calc GR . . . .
H15B H 0.4150 0.5124 0.6871 0.095 Uiso 1 1 calc GR . . . .
H15C H 0.3512 0.5369 0.7472 0.095 Uiso 1 1 calc GR . . . .
C16 C 0.2277(2) 0.44211(11) 0.6485(2) 0.0706(8) Uani 1 1 d . . . . .
H16A H 0.2084 0.4359 0.6970 0.106 Uiso 1 1 calc GR . . . .
H16B H 0.2942 0.4161 0.6508 0.106 Uiso 1 1 calc GR . . . .
H16C H 0.1683 0.4251 0.6054 0.106 Uiso 1 1 calc GR . . . .
C17 C 0.33207(12) 0.72370(7) 0.44253(7) 0.0197(3) Uani 1 1 d . . . . .
C18 C 0.29593(12) 0.78883(8) 0.40734(8) 0.0233(3) Uani 1 1 d . . . . .
C19 C 0.37702(14) 0.83572(8) 0.39767(9) 0.0302(3) Uani 1 1 d . . . . .
H19 H 0.3559 0.8799 0.3756 0.036 Uiso 1 1 calc R . . . .
C20 C 0.48857(14) 0.81751(9) 0.42048(9) 0.0331(4) Uani 1 1 d . . . . .
H20 H 0.5415 0.8495 0.4139 0.040 Uiso 1 1 calc R . . . .
C21 C 0.52116(13) 0.75197(9) 0.45299(9) 0.0293(3) Uani 1 1 d . . . . .
H21 H 0.5960 0.7400 0.4672 0.035 Uiso 1 1 calc R . . . .
C22 C 0.44401(12) 0.70350(8) 0.46484(8) 0.0230(3) Uani 1 1 d . . . . .
C23 C 0.17360(13) 0.80751(8) 0.37593(8) 0.0259(3) Uani 1 1 d . . . . .
H23 H 0.1304 0.7707 0.3929 0.031 Uiso 1 1 calc R . . . .
C24 C 0.14523(15) 0.87824(9) 0.40688(11) 0.0396(4) Uani 1 1 d . . . . .
H24A H 0.1645 0.8769 0.4634 0.059 Uiso 1 1 calc GR . . . .
H24B H 0.0672 0.8871 0.3862 0.059 Uiso 1 1 calc GR . . . .
H24C H 0.1862 0.9152 0.3904 0.059 Uiso 1 1 calc GR . . . .
C25 C 0.13980(16) 0.80844(10) 0.28551(9) 0.0386(4) Uani 1 1 d . . . . .
H25A H 0.1783 0.8458 0.2676 0.058 Uiso 1 1 calc GR . . . .
H25B H 0.0612 0.8159 0.2660 0.058 Uiso 1 1 calc GR . . . .
H25C H 0.1587 0.7641 0.2663 0.058 Uiso 1 1 calc GR . . . .
C26 C 0.48110(12) 0.63122(8) 0.49929(9) 0.0267(3) Uani 1 1 d . . . . .
H26 H 0.4149 0.6056 0.5031 0.032 Uiso 1 1 calc R . . . .
C27 C 0.56010(15) 0.63648(10) 0.58217(10) 0.0398(4) Uani 1 1 d . . . . .
H27A H 0.6263 0.6609 0.5802 0.060 Uiso 1 1 calc GR . . . .
H27B H 0.5790 0.5899 0.6031 0.060 Uiso 1 1 calc GR . . . .
H27C H 0.5247 0.6619 0.6155 0.060 Uiso 1 1 calc GR . . . .
C28 C 0.53329(17) 0.58891(11) 0.44514(12) 0.0453(4) Uani 1 1 d . . . . .
H28A H 0.4800 0.5829 0.3947 0.068 Uiso 1 1 calc GR . . . .
H28B H 0.5558 0.5435 0.4681 0.068 Uiso 1 1 calc GR . . . .
H28C H 0.5968 0.6137 0.4386 0.068 Uiso 1 1 calc GR . . . .
C29 C 0.28806(13) 0.76361(8) 0.77593(8) 0.0269(3) Uani 1 1 d . . . . .
H29 H 0.3237 0.7978 0.8168 0.032 Uiso 1 1 calc R . . . .
C30 C 0.16375(16) 0.77587(11) 0.75354(11) 0.0447(4) Uani 1 1 d . . . . .
H30A H 0.1477 0.8231 0.7340 0.067 Uiso 1 1 calc GR . . . .
H30B H 0.1373 0.7695 0.7991 0.067 Uiso 1 1 calc GR . . . .
H30C H 0.1275 0.7428 0.7134 0.067 Uiso 1 1 calc GR . . . .
C31 C 0.31662(19) 0.69029(10) 0.80887(11) 0.0453(4) Uani 1 1 d . . . . .
H31A H 0.2837 0.6561 0.7692 0.068 Uiso 1 1 calc GR . . . .
H31B H 0.2886 0.6838 0.8537 0.068 Uiso 1 1 calc GR . . . .
H31C H 0.3958 0.6844 0.8247 0.068 Uiso 1 1 calc GR . . . .
C32 C 0.41112(12) 0.82305(7) 0.71673(8) 0.0216(3) Uani 1 1 d . . . . .
C33 C 0.35534(12) 0.92148(8) 0.59224(8) 0.0248(3) Uani 1 1 d . . . . .
C34 C 0.25943(14) 0.93329(9) 0.61508(9) 0.0327(3) Uani 1 1 d . . . . .
H34 H 0.2402 0.9023 0.6499 0.039 Uiso 1 1 calc R . . . .
C35 C 0.19200(17) 0.99107(11) 0.58626(10) 0.0442(4) Uani 1 1 d . . . . .
H35 H 0.1278 0.9984 0.6017 0.053 Uiso 1 1 calc R . . . .
C36 C 0.22020(18) 1.03783(10) 0.53460(11) 0.0460(5) Uani 1 1 d . . . . .
H36 H 0.1754 1.0767 0.5158 0.055 Uiso 1 1 calc R . . . .
C37 C 0.31474(16) 1.02652(9) 0.51117(10) 0.0405(4) Uani 1 1 d . . . . .
H37 H 0.3337 1.0578 0.4764 0.049 Uiso 1 1 calc R . . . .
C38 C 0.38159(14) 0.96873(9) 0.53924(9) 0.0322(3) Uani 1 1 d . . . . .
H38 H 0.4448 0.9612 0.5227 0.039 Uiso 1 1 calc R . . . .
C39 C 0.58074(12) 0.88012(8) 0.65431(8) 0.0227(3) Uani 1 1 d . . . . .
C40 C 0.60343(13) 0.94687(8) 0.68859(8) 0.0268(3) Uani 1 1 d . . . . .
H40 H 0.5455 0.9747 0.6950 0.032 Uiso 1 1 calc R . . . .
C41 C 0.71134(14) 0.97221(9) 0.71325(9) 0.0328(3) Uani 1 1 d . . . . .
H41 H 0.7251 1.0171 0.7351 0.039 Uiso 1 1 calc R . . . .
C42 C 0.79878(14) 0.93087(11) 0.70551(10) 0.0389(4) Uani 1 1 d . . . . .
H42 H 0.8711 0.9480 0.7219 0.047 Uiso 1 1 calc R . . . .
C43 C 0.77809(14) 0.86417(11) 0.67331(10) 0.0392(4) Uani 1 1 d . . . . .
H43 H 0.8368 0.8359 0.6692 0.047 Uiso 1 1 calc R . . . .
C44 C 0.66982(13) 0.83921(9) 0.64695(9) 0.0302(3) Uani 1 1 d . . . . .
H44 H 0.6566 0.7947 0.6241 0.036 Uiso 1 1 calc R . . . .

loop_
_atom_site_aniso_label
_atom_site_aniso_U_11
_atom_site_aniso_U_22
_atom_site_aniso_U_33
_atom_site_aniso_U_23
_atom_site_aniso_U_13
_atom_site_aniso_U_12
Cu1 0.02210(11) 0.01958(11) 0.01245(10) -0.00242(7) 0.00401(8) -0.00302(7)
P1 0.02632(18) 0.02197(17) 0.01513(16) -0.00307(12) 0.00570(13) -0.00442(13)
O1 0.0352(6) 0.0467(7) 0.0183(5) -0.0116(5) 0.0061(4) -0.0174(5)
N1 0.0206(5) 0.0236(6) 0.0142(5) -0.0028(4) 0.0057(4) -0.0042(4)
N2 0.0207(5) 0.0205(5) 0.0132(5) -0.0028(4) 0.0044(4) -0.0037(4)
N3 0.0276(6) 0.0236(6) 0.0138(5) -0.0014(4) 0.0056(4) -0.0043(5)
C1 0.0174(6) 0.0187(6) 0.0141(6) 0.0015(5) 0.0032(5) 0.0018(5)
C2 0.0271(7) 0.0303(7) 0.0202(7) -0.0062(6) 0.0060(5) -0.0111(6)
C3 0.0309(7) 0.0250(7) 0.0194(6) -0.0078(5) 0.0069(6) -0.0063(6)
C4 0.0282(7) 0.0289(7) 0.0141(6) -0.0053(5) 0.0058(5) -0.0075(6)
C5 0.0219(6) 0.0229(6) 0.0168(6) -0.0032(5) 0.0076(5) -0.0067(5)
C6 0.0241(7) 0.0284(7) 0.0236(7) -0.0023(6) 0.0089(6) -0.0043(6)
C7 0.0294(7) 0.0324(8) 0.0312(8) -0.0022(6) 0.0169(6) -0.0013(6)
C8 0.0411(9) 0.0313(8) 0.0274(7) -0.0006(6) 0.0199(7) -0.0073(7)
C9 0.0400(9) 0.0283(7) 0.0249(7) 0.0049(6) 0.0141(6) -0.0019(6)
C10 0.0297(7) 0.0238(7) 0.0215(7) -0.0009(5) 0.0094(6) -0.0036(6)
C11 0.0269(8) 0.0431(9) 0.0258(7) 0.0035(7) 0.0100(6) 0.0069(7)
C12 0.0410(10) 0.0378(9) 0.0497(11) 0.0132(8) 0.0089(8) 0.0114(8)
C13 0.0273(9) 0.0804(15) 0.0358(9) 0.0075(9) 0.0056(7) 0.0071(9)
C14 0.0345(8) 0.0295(8) 0.0248(7) 0.0034(6) 0.0120(6) 0.0028(6)
C15 0.0374(11) 0.0695(15) 0.0745(15) -0.0276(12) 0.0028(10) 0.0129(10)
C16 0.0665(15) 0.0296(10) 0.137(3) 0.0006(12) 0.0642(17) 0.0035(10)
C17 0.0236(7) 0.0251(7) 0.0114(6) -0.0035(5) 0.0065(5) -0.0056(5)
C18 0.0292(7) 0.0274(7) 0.0124(6) -0.0017(5) 0.0047(5) -0.0053(6)
C19 0.0391(9) 0.0298(8) 0.0208(7) 0.0036(6) 0.0070(6) -0.0093(6)
C20 0.0351(8) 0.0401(9) 0.0267(7) -0.0021(6) 0.0128(6) -0.0174(7)
C21 0.0238(7) 0.0412(9) 0.0245(7) -0.0050(6) 0.0098(6) -0.0076(6)
C22 0.0245(7) 0.0296(7) 0.0161(6) -0.0057(5) 0.0077(5) -0.0034(6)
C23 0.0306(8) 0.0258(7) 0.0177(6) 0.0009(5) 0.0007(5) -0.0025(6)
C24 0.0375(9) 0.0368(9) 0.0380(9) -0.0111(7) 0.0001(7) 0.0021(7)
C25 0.0441(10) 0.0449(10) 0.0196(7) 0.0016(7) -0.0029(7) -0.0007(8)
C26 0.0227(7) 0.0298(8) 0.0275(7) -0.0044(6) 0.0068(6) -0.0006(6)
C27 0.0422(10) 0.0396(9) 0.0318(9) 0.0023(7) 0.0007(7) 0.0008(8)
C28 0.0472(11) 0.0442(10) 0.0478(11) -0.0107(8) 0.0186(9) 0.0076(8)
C29 0.0367(8) 0.0291(7) 0.0168(6) -0.0037(5) 0.0103(6) -0.0089(6)
C30 0.0414(10) 0.0611(12) 0.0376(10) 0.0027(8) 0.0212(8) -0.0033(8)
C31 0.0688(13) 0.0397(10) 0.0326(9) 0.0098(7) 0.0228(9) 0.0003(9)
C32 0.0241(7) 0.0246(7) 0.0151(6) -0.0012(5) 0.0039(5) -0.0003(5)
C33 0.0307(7) 0.0247(7) 0.0150(6) -0.0038(5) 0.0001(5) -0.0034(6)
C34 0.0395(9) 0.0388(9) 0.0187(7) -0.0007(6) 0.0066(6) 0.0064(7)
C35 0.0490(11) 0.0531(11) 0.0279(8) -0.0045(8) 0.0063(7) 0.0194(9)
C36 0.0642(13) 0.0320(9) 0.0315(9) -0.0016(7) -0.0035(8) 0.0144(8)
C37 0.0540(11) 0.0285(8) 0.0304(8) 0.0041(7) -0.0026(8) -0.0046(7)
C38 0.0357(8) 0.0308(8) 0.0263(7) 0.0020(6) 0.0022(6) -0.0076(6)
C39 0.0265(7) 0.0261(7) 0.0160(6) 0.0013(5) 0.0065(5) -0.0036(5)
C40 0.0309(8) 0.0275(7) 0.0208(7) -0.0004(6) 0.0053(6) -0.0037(6)
C41 0.0386(9) 0.0338(8) 0.0223(7) 0.0034(6) 0.0027(6) -0.0132(7)
C42 0.0277(8) 0.0589(11) 0.0277(8) 0.0090(8) 0.0039(6) -0.0122(8)
C43 0.0291(8) 0.0547(11) 0.0348(9) 0.0048(8) 0.0104(7) 0.0039(7)
C44 0.0324(8) 0.0333(8) 0.0258(7) 0.0003(6) 0.0094(6) 0.0006(6)

loop_
_atom_type_symbol
_atom_type_description
_atom_type_scat_dispersion_real
_atom_type_scat_dispersion_imag
_atom_type_scat_source
C C 0.0181 0.0091 'International Tables Vol C Tables 4.2.6.8 and 6.1.1.4'
H H 0.0000 0.0000 'International Tables Vol C Tables 4.2.6.8 and 6.1.1.4'
Cu Cu -1.9646 0.5888 'International Tables Vol C Tables 4.2.6.8 and 6.1.1.4'
N N 0.0311 0.0180 'International Tables Vol C Tables 4.2.6.8 and 6.1.1.4'
O O 0.0492 0.0322 'International Tables Vol C Tables 4.2.6.8 and 6.1.1.4'
P P 0.2955 0.4335 'International Tables Vol C Tables 4.2.6.8 and 6.1.1.4'

loop_
_geom_angle_atom_site_label_1
_geom_angle_atom_site_label_2
_geom_angle_atom_site_label_3
_geom_angle
_geom_angle_site_symmetry_1
_geom_angle_site_symmetry_3
_geom_angle_publ_flag
N3 Cu1 C1 173.90(5) . . ?
C33 P1 C32 98.41(6) . . ?
C39 P1 C32 100.93(6) . . ?
C39 P1 C33 101.30(7) . . ?
C1 N1 C2 125.20(11) . . ?
C1 N1 C5 119.59(11) . . ?
C5 N1 C2 115.20(11) . . ?
C1 N2 C4 125.12(11) . . ?
C1 N2 C17 120.81(11) . . ?
C17 N2 C4 114.05(10) . . ?
C29 N3 Cu1 124.19(9) . . ?
C32 N3 Cu1 120.92(9) . . ?
C32 N3 C29 114.87(11) . . ?
N1 C1 Cu1 119.36(9) . . ?
N2 C1 Cu1 124.64(10) . . ?
N2 C1 N1 116.00(11) . . ?
N1 C2 C3 109.83(11) . . ?
C2 C3 C4 107.86(12) . . ?
N2 C4 C3 110.02(11) . . ?
C6 C5 N1 118.59(12) . . ?
C10 C5 N1 118.46(12) . . ?
C10 C5 C6 122.77(13) . . ?
C5 C6 C11 121.77(13) . . ?
C7 C6 C5 117.18(14) . . ?
C7 C6 C11 121.04(14) . . ?
C8 C7 C6 121.08(15) . . ?
C7 C8 C9 120.70(14) . . ?
C8 C9 C10 120.67(14) . . ?
C5 C10 C9 117.55(14) . . ?
C5 C10 C14 121.71(12) . . ?
C9 C10 C14 120.74(13) . . ?
C6 C11 C12 111.93(14) . . ?
C6 C11 C13 112.15(14) . . ?
C13 C11 C12 109.63(16) . . ?
C15 C14 C10 112.93(14) . . ?
C16 C14 C10 111.62(14) . . ?
C16 C14 C15 109.11(19) . . ?
C18 C17 N2 118.95(12) . . ?
C18 C17 C22 122.71(13) . . ?
C22 C17 N2 118.12(12) . . ?
C17 C18 C23 122.41(13) . . ?
C19 C18 C17 117.31(14) . . ?
C19 C18 C23 120.18(14) . . ?
C20 C19 C18 121.09(15) . . ?
C21 C20 C19 120.11(14) . . ?
C20 C21 C22 121.21(15) . . ?
C17 C22 C26 121.98(13) . . ?
C21 C22 C17 117.51(14) . . ?
C21 C22 C26 120.50(13) . . ?
C18 C23 C24 112.72(13) . . ?
C18 C23 C25 109.85(13) . . ?
C24 C23 C25 109.78(14) . . ?
C22 C26 C27 111.71(13) . . ?
C22 C26 C28 111.07(13) . . ?
C27 C26 C28 110.96(14) . . ?
N3 C29 C30 109.99(13) . . ?
N3 C29 C31 110.73(13) . . ?
C31 C29 C30 110.95(15) . . ?
O1 C32 P1 121.76(11) . . ?
O1 C32 N3 128.34(13) . . ?
N3 C32 P1 109.84(9) . . ?
C34 C33 P1 122.96(12) . . ?
C34 C33 C38 118.40(15) . . ?
C38 C33 P1 118.30(12) . . ?
C33 C34 C35 120.55(17) . . ?
C36 C35 C34 120.20(18) . . ?
C37 C36 C35 119.83(17) . . ?
C36 C37 C38 120.13(17) . . ?
C37 C38 C33 120.88(17) . . ?
C40 C39 P1 124.16(12) . . ?
C44 C39 P1 117.68(11) . . ?
C44 C39 C40 118.15(14) . . ?
C41 C40 C39 120.82(15) . . ?
C42 C41 C40 120.24(16) . . ?
C43 C42 C41 119.69(15) . . ?
C42 C43 C44 120.21(17) . . ?
C43 C44 C39 120.85(16) . . ?

loop_
_geom_bond_atom_site_label_1
_geom_bond_atom_site_label_2
_geom_bond_distance
_geom_bond_site_symmetry_2
_geom_bond_publ_flag
Cu1 N3 1.9053(11) . ?
Cu1 C1 1.9283(13) . ?
P1 C32 1.8826(14) . ?
P1 C33 1.8400(15) . ?
P1 C39 1.8364(15) . ?
O1 C32 1.2383(17) . ?
N1 C1 1.3458(17) . ?
N1 C2 1.4746(17) . ?
N1 C5 1.4435(16) . ?
N2 C1 1.3398(17) . ?
N2 C4 1.4796(16) . ?
N2 C17 1.4383(17) . ?
N3 C29 1.4871(18) . ?
N3 C32 1.3314(19) . ?
C2 C3 1.510(2) . ?
C3 C4 1.511(2) . ?
C5 C6 1.402(2) . ?
C5 C10 1.399(2) . ?
C6 C7 1.399(2) . ?
C6 C11 1.523(2) . ?
C7 C8 1.379(2) . ?
C8 C9 1.382(2) . ?
C9 C10 1.399(2) . ?
C10 C14 1.527(2) . ?
C11 C12 1.529(3) . ?
C11 C13 1.524(2) . ?
C14 C15 1.521(3) . ?
C14 C16 1.508(2) . ?
C17 C18 1.399(2) . ?
C17 C22 1.402(2) . ?
C18 C19 1.397(2) . ?
C18 C23 1.521(2) . ?
C19 C20 1.388(2) . ?
C20 C21 1.382(2) . ?
C21 C22 1.392(2) . ?
C22 C26 1.518(2) . ?
C23 C24 1.527(2) . ?
C23 C25 1.533(2) . ?
C26 C27 1.524(2) . ?
C26 C28 1.529(2) . ?
C29 C30 1.516(2) . ?
C29 C31 1.510(2) . ?
C33 C34 1.390(2) . ?
C33 C38 1.400(2) . ?
C34 C35 1.390(2) . ?
C35 C36 1.387(3) . ?
C36 C37 1.378(3) . ?
C37 C38 1.385(2) . ?
C39 C40 1.397(2) . ?
C39 C44 1.396(2) . ?
C40 C41 1.387(2) . ?
C41 C42 1.386(3) . ?
C42 C43 1.381(3) . ?
C43 C44 1.390(2) . ?
